data_7212649
loop_
_publ_author_name
'Wang, Zhenqing'
'Xu, Gongfeng'
'Bi, Yanfeng'
'Wang, Cheng'

_publ_section_title
;
 Preparation of one dimensional group 14 metal sulfides: different roles
 of metal--amino complexes
;
_journal_issue 11
_journal_name_full CrystEngComm
_journal_page_first 3703
_journal_paper_doi 10.1039/c002873h
_journal_volume 12
_journal_year 2010
_chemical_formula_moiety 'C4 H16 Mn N4 S3 Sn'
_chemical_formula_sum 'C4 H16 Mn N4 S3 Sn'
_chemical_formula_weight 390.02
_chemical_name_systematic
;
?
;
_space_group_IT_number 14
_symmetry_cell_setting monoclinic
_symmetry_space_group_name_Hall '-P 2ybc'
_symmetry_space_group_name_H-M 'P 1 21/c 1'
_atom_sites_solution_hydrogens geom
_atom_sites_solution_primary direct
_atom_sites_solution_secondary difmap
_audit_creation_method SHELXL-97
_cell_angle_alpha 90.00
_cell_angle_beta 103.310(5)
_cell_angle_gamma 90.00
_cell_formula_units_Z 4
_cell_length_a 10.122(3)
_cell_length_b 13.308(5)
_cell_length_c 9.630(3)
_cell_measurement_reflns_used 5160
_cell_measurement_temperature 296(2)
_cell_measurement_theta_max 26.14
_cell_measurement_theta_min 3.05
_cell_volume 1262.4(7)
_computing_cell_refinement 'Bruker SMART'
_computing_data_collection 'Bruker SMART'
_computing_data_reduction 'Bruker SAINT'
_computing_molecular_graphics 'Bruker SHELXTL'
_computing_publication_material 'Bruker SHELXTL'
_computing_structure_refinement 'SHELXL-97 (Sheldrick, 1997)'
_computing_structure_solution 'SHELXS-97 (Sheldrick, 1990)'
_diffrn_ambient_temperature 296(2)
_diffrn_measured_fraction_theta_full 0.982
_diffrn_measured_fraction_theta_max 0.982
_diffrn_measurement_device_type 'CCD area detector'
_diffrn_measurement_method 'phi and omega scans'
_diffrn_radiation_monochromator graphite
_diffrn_radiation_source 'fine-focus sealed tube'
_diffrn_radiation_type MoK\a
_diffrn_radiation_wavelength 0.71073
_diffrn_reflns_av_R_equivalents 0.0378
_diffrn_reflns_av_sigmaI/netI 0.0448
_diffrn_reflns_limit_h_max 12
_diffrn_reflns_limit_h_min -6
_diffrn_reflns_limit_k_max 15
_diffrn_reflns_limit_k_min -16
_diffrn_reflns_limit_l_max 9
_diffrn_reflns_limit_l_min -11
_diffrn_reflns_number 6633
_diffrn_reflns_theta_full 26.11
_diffrn_reflns_theta_max 26.11
_diffrn_reflns_theta_min 2.57
_exptl_absorpt_coefficient_mu 3.442
_exptl_absorpt_correction_type none
_exptl_crystal_colour yellow
_exptl_crystal_density_diffrn 2.052
_exptl_crystal_density_meas 2.052
_exptl_crystal_density_method 'not measured'
_exptl_crystal_description block
_exptl_crystal_F_000 764
_exptl_crystal_size_max 0.15
_exptl_crystal_size_mid 0.05
_exptl_crystal_size_min 0.05
_refine_diff_density_max 4.873
_refine_diff_density_min -1.591
_refine_diff_density_rms 0.304
_refine_ls_extinction_coef 0.0042(9)
_refine_ls_extinction_expression Fc^*^=kFc[1+0.001xFc^2^\l^3^/sin(2\q)]^-1/4^
_refine_ls_extinction_method SHELXL
_refine_ls_goodness_of_fit_ref 1.160
_refine_ls_hydrogen_treatment constr
_refine_ls_matrix_type full
_refine_ls_number_parameters 119
_refine_ls_number_reflns 2461
_refine_ls_number_restraints 0
_refine_ls_restrained_S_all 1.160
_refine_ls_R_factor_all 0.0601
_refine_ls_R_factor_gt 0.0580
_refine_ls_shift/su_max 0.000
_refine_ls_shift/su_mean 0.000
_refine_ls_structure_factor_coef Fsqd
_refine_ls_weighting_details 'calc w=1/[\s^2^(Fo^2^)+(0.0865P)^2^+32.3142P] where P=(Fo^2^+2Fc^2^)/3'
_refine_ls_weighting_scheme calc
_refine_ls_wR_factor_gt 0.1979
_refine_ls_wR_factor_ref 0.1992
_reflns_number_gt 2298
_reflns_number_total 2461
_reflns_threshold_expression >2sigma(I)
_cod_data_source_file c002873h.txt
_cod_data_source_block 2
_cod_depositor_comments
;
The following automatic conversions were performed:

'_symmetry_cell_setting' value 'Monoclinic' changed to 'monoclinic'
according to /home/saulius/struct/CIF-dictionaries/cif_core.dic
dictionary named 'cif_core.dic' version 2.4.2 from 2011-04-26.

Automatic conversion script
Id: cif_fix_values 1891 2012-01-12 08:04:46Z andrius 
;
_cod_original_cell_volume 1262.3(7)
_cod_original_sg_symbol_H-M 'P2(1)/c '
_cod_database_code 7212649

loop_
_symmetry_equiv_pos_as_xyz
'x, y, z'
'-x, y+1/2, -z+1/2'
'-x, -y, -z'
'x, -y-1/2, z-1/2'

loop_
_atom_site_label
_atom_site_type_symbol
_atom_site_fract_x
_atom_site_fract_y
_atom_site_fract_z
_atom_site_U_iso_or_equiv
_atom_site_adp_type
_atom_site_occupancy
_atom_site_symmetry_multiplicity
_atom_site_calc_flag
_atom_site_refinement_flags
Sn1 Sn 0.61370(7) 0.99146(5) 0.15641(7) 0.0143(3) Uani 1 1 d .
Mn1 Mn 0.31765(17) 1.01073(11) 0.39974(17) 0.0182(4) Uani 1 1 d .
S1 S 0.8446(3) 1.0234(2) 0.1987(3) 0.0231(6) Uani 1 1 d .
S2 S 0.5373(2) 0.93269(19) 0.3551(2) 0.0173(5) Uani 1 1 d .
S3 S 0.4762(3) 1.13011(19) 0.0334(3) 0.0194(6) Uani 1 1 d .
N1 N 0.3201(9) 1.1673(6) 0.3108(9) 0.0195(17) Uani 1 1 d .
H1A H 0.3875 1.2034 0.3657 0.023 Uiso 1 1 calc R
H1B H 0.3342 1.1647 0.2219 0.023 Uiso 1 1 calc R
N2 N 0.1338(9) 1.0836(7) 0.4614(9) 0.0228(19) Uani 1 1 d .
H2A H 0.0561 1.0630 0.4024 0.027 Uiso 1 1 calc R
H2B H 0.1313 1.0670 0.5514 0.027 Uiso 1 1 calc R
N3 N 0.1869(11) 0.9475(9) 0.1931(10) 0.033(2) Uani 1 1 d .
H3A H 0.1015 0.9712 0.1782 0.040 Uiso 1 1 calc R
H3B H 0.2215 0.9642 0.1182 0.040 Uiso 1 1 calc R
N4 N 0.2588(10) 0.8579(7) 0.4708(11) 0.030(2) Uani 1 1 d .
H4A H 0.3322 0.8178 0.4922 0.036 Uiso 1 1 calc R
H4B H 0.2256 0.8646 0.5494 0.036 Uiso 1 1 calc R
C1 C 0.1880(12) 1.2147(8) 0.3083(12) 0.026(2) Uani 1 1 d .
H1C H 0.1191 1.1880 0.2298 0.031 Uiso 1 1 calc R
H1D H 0.1938 1.2867 0.2952 0.031 Uiso 1 1 calc R
C2 C 0.1506(11) 1.1927(9) 0.4489(11) 0.025(2) Uani 1 1 d .
H2C H 0.2215 1.2167 0.5275 0.030 Uiso 1 1 calc R
H2D H 0.0668 1.2268 0.4524 0.030 Uiso 1 1 calc R
C3 C 0.1890(13) 0.8375(10) 0.2130(15) 0.037(3) Uani 1 1 d .
H3C H 0.2782 0.8115 0.2119 0.045 Uiso 1 1 calc R
H3D H 0.1234 0.8063 0.1356 0.045 Uiso 1 1 calc R
C4 C 0.1546(13) 0.8130(10) 0.3541(16) 0.038(3) Uani 1 1 d .
H4C H 0.0658 0.8398 0.3557 0.045 Uiso 1 1 calc R
H4D H 0.1524 0.7408 0.3664 0.045 Uiso 1 1 calc R

loop_
_atom_site_aniso_label
_atom_site_aniso_U_11
_atom_site_aniso_U_22
_atom_site_aniso_U_33
_atom_site_aniso_U_23
_atom_site_aniso_U_13
_atom_site_aniso_U_12
Sn1 0.0133(4) 0.0188(4) 0.0115(4) 0.0002(2) 0.0045(3) 0.0013(2)
Mn1 0.0200(9) 0.0204(8) 0.0152(8) -0.0001(5) 0.0058(7) -0.0007(6)
S1 0.0146(12) 0.0326(14) 0.0239(13) 0.0030(11) 0.0078(10) -0.0019(10)
S2 0.0159(11) 0.0247(12) 0.0126(11) 0.0006(9) 0.0056(9) 0.0001(9)
S3 0.0244(13) 0.0197(12) 0.0135(11) -0.0012(9) 0.0032(9) 0.0045(10)
N1 0.022(4) 0.019(4) 0.020(4) 0.002(3) 0.011(3) 0.002(3)
N2 0.019(4) 0.034(5) 0.016(4) 0.003(4) 0.005(3) 0.000(4)
N3 0.029(5) 0.052(7) 0.020(5) -0.008(4) 0.008(4) -0.005(5)
N4 0.028(5) 0.024(5) 0.038(5) 0.002(4) 0.012(4) 0.002(4)
C1 0.030(6) 0.023(5) 0.025(5) 0.008(4) 0.009(5) 0.009(5)
C2 0.024(5) 0.031(6) 0.021(5) 0.003(4) 0.008(4) 0.010(4)
C3 0.028(6) 0.042(7) 0.046(7) -0.026(6) 0.014(6) -0.003(5)
C4 0.028(6) 0.027(6) 0.062(9) -0.011(6) 0.018(6) -0.013(5)

loop_
_atom_type_symbol
_atom_type_description
_atom_type_scat_dispersion_real
_atom_type_scat_dispersion_imag
_atom_type_scat_source
C C 0.0033 0.0016 'International Tables Vol C Tables 4.2.6.8 and 6.1.1.4'
N N 0.0061 0.0033 'International Tables Vol C Tables 4.2.6.8 and 6.1.1.4'
S S 0.1246 0.1234 'International Tables Vol C Tables 4.2.6.8 and 6.1.1.4'
Mn Mn 0.3368 0.7283 'International Tables Vol C Tables 4.2.6.8 and 6.1.1.4'
Sn Sn -0.6537 1.4246 'International Tables Vol C Tables 4.2.6.8 and 6.1.1.4'
H H 0.0000 0.0000 'International Tables Vol C Tables 4.2.6.8 and 6.1.1.4'

loop_
_geom_angle_atom_site_label_1
_geom_angle_atom_site_label_2
_geom_angle_atom_site_label_3
_geom_angle
_geom_angle_site_symmetry_3
S1 Sn1 S2 115.12(10) .
S1 Sn1 S3 112.65(10) .
S2 Sn1 S3 112.77(9) .
S1 Sn1 S3 115.97(10) 3_675
S2 Sn1 S3 104.54(9) 3_675
S3 Sn1 S3 93.70(8) 3_675
N1 Mn1 N4 165.8(3) .
N1 Mn1 N3 93.7(4) .
N4 Mn1 N3 78.0(4) .
N1 Mn1 N2 77.8(3) .
N4 Mn1 N2 90.9(3) .
N3 Mn1 N2 92.3(4) .
N1 Mn1 S2 102.9(2) .
N4 Mn1 S2 89.2(3) .
N3 Mn1 S2 93.2(3) .
N2 Mn1 S2 174.5(2) .
N1 Mn1 S2 91.4(2) 3_676
N4 Mn1 S2 96.8(3) 3_676
N3 Mn1 S2 174.8(3) 3_676
N2 Mn1 S2 88.0(2) 3_676
S2 Mn1 S2 86.53(9) 3_676
Sn1 S2 Mn1 117.30(10) .
Sn1 S2 Mn1 114.87(11) 3_676
Mn1 S2 Mn1 93.47(9) 3_676
Sn1 S3 Sn1 86.30(8) 3_675
C1 N1 Mn1 108.2(6) .
C2 N2 Mn1 106.2(6) .
C3 N3 Mn1 105.4(8) .
C4 N4 Mn1 108.9(8) .
N1 C1 C2 108.4(8) .
N2 C2 C1 108.8(9) .
N3 C3 C4 109.3(10) .
N4 C4 C3 108.9(10) .

loop_
_geom_bond_atom_site_label_1
_geom_bond_atom_site_label_2
_geom_bond_distance
_geom_bond_site_symmetry_2
Sn1 S1 2.317(3) .
Sn1 S2 2.356(2) .
Sn1 S3 2.446(3) .
Sn1 S3 2.454(3) 3_675
Mn1 N1 2.256(9) .
Mn1 N4 2.269(10) .
Mn1 N3 2.282(10) .
Mn1 N2 2.295(9) .
Mn1 S2 2.578(3) .
Mn1 S2 2.589(3) 3_676
S2 Mn1 2.589(3) 3_676
S3 Sn1 2.454(3) 3_675
N1 C1 1.474(13) .
N2 C2 1.470(15) .
N3 C3 1.475(18) .
N4 C4 1.479(16) .
C1 C2 1.516(15) .
C3 C4 1.514(19) .
